data_1540826
loop_
_publ_author_name
'Vold, C.L.'
'Peterson, D.T.'

_publ_section_title
;
 The structure of U2 Zn17
;
_journal_name_full 'U.S. Atomic Energy Commission Report'
_journal_page_first 1
_journal_page_last 28
_journal_volume 246
_journal_year 1961
_chemical_formula_sum 'U2 Zn17'
_space_group_IT_number 166
_symmetry_space_group_name_Hall '-P 3* 2'
_symmetry_space_group_name_H-M 'R -3 m :R'
_cell_angle_alpha 82.76
_cell_angle_beta 82.76
_cell_angle_gamma 82.76
_cell_formula_units_Z 1
_cell_length_a 6.791
_cell_length_b 6.791
_cell_length_c 6.791
_cell_volume 306.275
_citation_journal_id_ASTM XAERAK
_cod_data_source_file Vold_XAERAK_1961_205.cif
_cod_data_source_block U2Zn17
_cod_original_cell_volume 306.2745
_cod_original_sg_symbol_Hall '-R 3 2" (-y+z,x+z,-x+y+z)'
_cod_database_code 1540826

loop_
_symmetry_equiv_pos_as_xyz
x,y,z
z,x,y
y,z,x
-y,-x,-z
-z,-y,-x
-x,-z,-y
-x,-y,-z
-z,-x,-y
-y,-z,-x
y,x,z
z,y,x
x,z,y

loop_
_atom_site_label
_atom_site_type_symbol
_atom_site_fract_x
_atom_site_fract_y
_atom_site_fract_z
_atom_site_occupancy
_atom_site_U_iso_or_equiv
Zn2 Zn 0.5 0 0 1 0.0
U1 U 0.337 0.337 0.337 1 0.0
Zn4 Zn 0.644 0.644 0.158 1 0.0
Zn3 Zn 0.294 0.706 0 1 0.0
Zn1 Zn 0.099 0.099 0.099 1 0.0
